data_2241434
loop_
_publ_author_name
'Larrea, Edurne S.'
'Mesa, Jos\'e Luis'
'Legarra, Estibaliz'
'Aguayo, Andr\'es Tom\'as'
'Arriortua, Maria Isabel'

_publ_section_title
;
 Crystal structure of
 K~0.75~[Fe^II^~3.75~Fe^III^~1.25~(HPO~3~)~6~]&#x00B7;0.5H~2~O, an
 open-framework iron phosphite with mixed-valent Fe^II^/Fe^III^ ions
;
_journal_issue 1
_journal_name_full 'Acta Crystallographica Section E'
_journal_page_first 63
_journal_page_last 65
_journal_paper_doi 10.1107/S2056989015024007
_journal_volume 72
_journal_year 2016
_chemical_formula_iupac 'K0.75 [FeII3.75FeIII1.25 (H P O3)6] , 0.5H2 O'
_chemical_formula_moiety '0.5(Fe10 H12 K1.5 O36 P12), 0.5(H2 O)'
_chemical_formula_sum 'Fe5 H7 K0.75 O18.5 P6'
_chemical_formula_weight 797.45
_chemical_name_systematic
;
Potassium hexaphosphitopentaferrate(II,III) hemihydrate
;
_space_group_IT_number 165
_symmetry_cell_setting trigonal
_symmetry_space_group_name_Hall '-P 3 2"c'
_symmetry_space_group_name_H-M 'P -3 c 1'
_atom_sites_solution_hydrogens difmap
_atom_sites_solution_primary iterative
_atom_sites_solution_secondary difmap
_audit_creation_method 'WinGX routine CIF_UPDATE'
_cell_angle_alpha 90
_cell_angle_beta 90
_cell_angle_gamma 120
_cell_formula_units_Z 2
_cell_length_a 10.1567(5)
_cell_length_b 10.1567(5)
_cell_length_c 9.2774(6)
_cell_measurement_reflns_used 3002
_cell_measurement_temperature 100(2)
_cell_measurement_theta_max 27.961
_cell_measurement_theta_min 2.301
_cell_volume 828.82(8)
_computing_cell_refinement
;
CrysAlis Pro (Agilent, 2014)
;
_computing_data_collection
;
CrysAlis Pro (Agilent, 2014)
;
_computing_data_reduction
;
CrysAlis Pro (Agilent, 2014)
;
_computing_molecular_graphics
;
DIAMOND (Brandenburg, 2001)
;
_computing_publication_material
;
WinGX (Farrugia, 2012)
;
_computing_structure_refinement
;
SHELXL-2014 (Sheldrick, 2015)
;
_computing_structure_solution
;
<i>OLEX2</i> (Dolomanov, 2009)
;
_diffrn_ambient_temperature 100(2)
_diffrn_detector_area_resol_mean 16.2439
_diffrn_measured_fraction_theta_full 0.967
_diffrn_measured_fraction_theta_max 0.94
_diffrn_measurement_device '\k-geometry diffractometer'
_diffrn_measurement_device_type 'Agilent SuperNova'
_diffrn_measurement_method '\w scans'
_diffrn_radiation_monochromator 'Multilayer optics'
_diffrn_radiation_source 'Nova (Mo) X-ray micro-source'
_diffrn_radiation_type MoK\a
_diffrn_radiation_wavelength 0.71073
_diffrn_reflns_av_R_equivalents 0.0255
_diffrn_reflns_limit_h_max 12
_diffrn_reflns_limit_h_min -13
_diffrn_reflns_limit_k_max 13
_diffrn_reflns_limit_k_min -9
_diffrn_reflns_limit_l_max 10
_diffrn_reflns_limit_l_min -12
_diffrn_reflns_number 5132
_diffrn_reflns_theta_full 25
_diffrn_reflns_theta_max 28.17
_diffrn_reflns_theta_min 2.32
_exptl_absorpt_coefficient_mu 5.141
_exptl_absorpt_correction_T_max 0.845
_exptl_absorpt_correction_T_min 0.423
_exptl_absorpt_correction_type analytical
_exptl_absorpt_process_details
;
(<i>CrysAlis Pro</i>; Agilent, 2014)
;
_exptl_crystal_colour black
_exptl_crystal_density_diffrn 3.195
_exptl_crystal_density_method 'not measured'
_exptl_crystal_description prism
_exptl_crystal_F_000 779
_exptl_crystal_size_max 0.287
_exptl_crystal_size_mid 0.048
_exptl_crystal_size_min 0.036
_refine_diff_density_max 0.8
_refine_diff_density_min -0.499
_refine_ls_extinction_method none
_refine_ls_goodness_of_fit_ref 1.187
_refine_ls_hydrogen_treatment refall
_refine_ls_matrix_type full
_refine_ls_number_parameters 54
_refine_ls_number_reflns 647
_refine_ls_number_restraints 0
_refine_ls_restrained_S_all 1.187
_refine_ls_R_factor_all 0.0271
_refine_ls_R_factor_gt 0.0256
_refine_ls_shift/su_max 0.015
_refine_ls_shift/su_mean 0.003
_refine_ls_structure_factor_coef Fsqd
_refine_ls_weighting_details 'calc w=1/[\s^2^(Fo^2^)+(0.0254P)^2^+2.2546P] where P=(Fo^2^+2Fc^2^)/3'
_refine_ls_weighting_scheme calc
_refine_ls_wR_factor_ref 0.0607
_reflns_number_gt 618
_reflns_number_total 647
_reflns_threshold_expression >2\s(I)
_cod_data_source_file wm5216sup1.cif
_cod_data_source_block I
_cod_depositor_comments
;Adding full bibliography for 2241434.cif.

 Adding full bibliography for 2241434.cif.
;
_cod_original_formula_sum 'Fe5 H7 K0.75 O18.50 P6'
_cod_database_code 2241434
_cod_database_fobs_code 2241434

loop_
_symmetry_equiv_pos_as_xyz
'x, y, z'
'-y, x-y, z'
'y, x, -z+1/2'
'-x+y, -x, z'
'-x, -x+y, -z+1/2'
'x-y, -y, -z+1/2'
'-x, -y, -z'
'y, -x+y, -z'
'-y, -x, z-1/2'
'x-y, x, -z'
'x, x-y, z-1/2'
'-x+y, y, z-1/2'

loop_
_atom_site_type_symbol
_atom_site_label
_atom_site_fract_x
_atom_site_fract_y
_atom_site_fract_z
_atom_site_U_iso_or_equiv
_atom_site_adp_type
_atom_site_calc_flag
_atom_site_refinement_flags
_atom_site_occupancy
_atom_site_disorder_group
Fe Fe1 0.62108(5) 0 0.25 0.00709(16) Uani d S 1 .
Fe Fe2 0.6667 0.3333 0.33159(7) 0.00659(18) Uani d S 1 .
P P1 0.70307(8) 0.11196(8) 0.58780(7) 0.00748(18) Uani d . 1 .
O O3 0.6916(2) 0.1569(2) 0.4316(2) 0.0110(4) Uani d . 1 .
O O2 0.3954(2) -0.1473(2) 0.3120(2) 0.0095(4) Uani d . 1 .
O O1 0.8210(2) 0.1342(2) 0.1437(2) 0.0124(4) Uani d . 1 .
K K1 1 0 0.25 0.0247(5) Uani d SP 0.75 1
O O1W 1 0 0.063(2) 0.033(4) Uani d SP 0.25 2
H H1 0.645(4) -0.033(4) 0.592(4) 0.011(9) Uiso d . 1 .

loop_
_atom_site_aniso_label
_atom_site_aniso_U_11
_atom_site_aniso_U_22
_atom_site_aniso_U_33
_atom_site_aniso_U_12
_atom_site_aniso_U_13
_atom_site_aniso_U_23
Fe1 0.0070(2) 0.0067(3) 0.0075(3) 0.00336(14) -0.00016(10) -0.00031(19)
Fe2 0.0062(2) 0.0062(2) 0.0074(3) 0.00310(11) 0 0
P1 0.0072(3) 0.0087(3) 0.0068(3) 0.0042(3) 0.0006(2) 0.0003(2)
O3 0.0112(10) 0.0147(10) 0.0083(9) 0.0075(8) 0.0018(7) 0.0024(8)
O2 0.0091(9) 0.0079(9) 0.0113(9) 0.0041(8) 0.0023(7) -0.0004(7)
O1 0.0153(10) 0.0095(10) 0.0140(10) 0.0073(9) -0.0003(8) 0.0002(8)
K1 0.0151(7) 0.0151(7) 0.0439(15) 0.0075(3) 0 0
O1W 0.018(5) 0.018(5) 0.062(12) 0.009(2) 0 0

loop_
_atom_type_symbol
_atom_type_description
_atom_type_scat_dispersion_real
_atom_type_scat_dispersion_imag
_atom_type_scat_source
Fe Fe 0.3463 0.8444 'International Tables Vol C Tables 4.2.6.8 and 6.1.1.4'
H H 0 0 'International Tables Vol C Tables 4.2.6.8 and 6.1.1.4'
K K 0.2009 0.2494 'International Tables Vol C Tables 4.2.6.8 and 6.1.1.4'
O O 0.0106 0.006 'International Tables Vol C Tables 4.2.6.8 and 6.1.1.4'
P P 0.1023 0.0942 'International Tables Vol C Tables 4.2.6.8 and 6.1.1.4'

loop_
_geom_angle_atom_site_label_1
_geom_angle_atom_site_label_2
_geom_angle_atom_site_label_3
_geom_angle_site_symmetry_1
_geom_angle_site_symmetry_3
_geom_angle
O1 Fe1 O1 . 6 97.50(12)
O1 Fe1 O2 . . 167.07(8)
O1 Fe1 O2 6 . 89.81(8)
O1 Fe1 O2 . 6 89.81(8)
O1 Fe1 O2 6 6 167.07(8)
O2 Fe1 O2 . 6 85.10(11)
O1 Fe1 O3 . 6 90.97(8)
O1 Fe1 O3 6 6 91.82(8)
O2 Fe1 O3 . 6 78.11(8)
O2 Fe1 O3 6 6 98.73(7)
O1 Fe1 O3 . . 91.82(8)
O1 Fe1 O3 6 . 90.97(8)
O2 Fe1 O3 . . 98.73(7)
O2 Fe1 O3 6 . 78.11(8)
O3 Fe1 O3 6 . 175.77(11)
O1 Fe1 K1 . . 48.75(6)
O1 Fe1 K1 6 . 48.75(6)
O2 Fe1 K1 . . 137.45(6)
O2 Fe1 K1 6 . 137.45(6)
O3 Fe1 K1 6 . 92.11(5)
O3 Fe1 K1 . . 92.11(5)
O2 Fe2 O2 6 3_655 85.13(8)
O2 Fe2 O2 6 5_665 85.13(8)
O2 Fe2 O2 3_655 5_665 85.13(8)
O2 Fe2 O3 6 . 78.10(8)
O2 Fe2 O3 3_655 . 93.44(7)
O2 Fe2 O3 5_665 . 163.22(8)
O2 Fe2 O3 6 2_655 163.23(8)
O2 Fe2 O3 3_655 2_655 78.10(8)
O2 Fe2 O3 5_665 2_655 93.44(7)
O3 Fe2 O3 . 2_655 102.63(7)
O2 Fe2 O3 6 4_665 93.44(7)
O2 Fe2 O3 3_655 4_665 163.22(8)
O2 Fe2 O3 5_665 4_665 78.10(8)
O3 Fe2 O3 . 4_665 102.63(7)
O3 Fe2 O3 2_655 4_665 102.63(7)
O1 P1 O2 9_666 7_656 112.13(11)
O1 P1 O3 9_666 . 114.32(11)
O2 P1 O3 7_656 . 110.24(11)
O1 P1 H1 9_666 . 105.9(16)
O2 P1 H1 7_656 . 105.6(16)
O3 P1 H1 . . 108.1(16)
P1 O3 Fe2 . . 135.47(12)
P1 O3 Fe1 . . 123.82(12)
Fe2 O3 Fe1 . . 98.26(8)
P1 O2 Fe1 7_656 . 127.45(12)
P1 O2 Fe2 7_656 3_545 130.31(12)
Fe1 O2 Fe2 . 3_545 101.19(8)
P1 O1 Fe1 9_665 . 129.84(13)
P1 O1 K1 9_665 . 124.86(11)
Fe1 O1 K1 . . 99.63(7)
O1 K1 O1 2_645 5_765 171.12(8)
O1 K1 O1 2_645 4_765 109.30(4)
O1 K1 O1 5_765 4_765 63.23(8)
O1 K1 O1 2_645 3_645 63.23(8)
O1 K1 O1 5_765 3_645 109.30(4)
O1 K1 O1 4_765 3_645 78.54(8)
O1 K1 O1 2_645 . 109.30(4)
O1 K1 O1 5_765 . 78.54(8)
O1 K1 O1 4_765 . 109.30(4)
O1 K1 O1 3_645 . 171.12(8)
O1 K1 O1 2_645 6 78.54(8)
O1 K1 O1 5_765 6 109.30(4)
O1 K1 O1 4_765 6 171.12(8)
O1 K1 O1 3_645 6 109.30(4)
O1 K1 O1 . 6 63.23(8)
O1 K1 Fe1 2_645 4_765 140.73(4)
O1 K1 Fe1 5_765 4_765 31.62(4)
O1 K1 Fe1 4_765 4_765 31.62(4)
O1 K1 Fe1 3_645 4_765 94.44(4)
O1 K1 Fe1 . 4_765 94.44(4)
O1 K1 Fe1 6 4_765 140.73(4)
O1 K1 Fe1 2_645 2_645 31.62(4)
O1 K1 Fe1 5_765 2_645 140.73(4)
O1 K1 Fe1 4_765 2_645 94.44(4)
O1 K1 Fe1 3_645 2_645 31.62(4)
O1 K1 Fe1 . 2_645 140.73(4)
O1 K1 Fe1 6 2_645 94.44(4)
Fe1 K1 Fe1 4_765 2_645 120
O1 K1 Fe1 2_645 . 94.44(4)
O1 K1 Fe1 5_765 . 94.44(4)
O1 K1 Fe1 4_765 . 140.73(4)
O1 K1 Fe1 3_645 . 140.73(4)
O1 K1 Fe1 . . 31.62(4)
O1 K1 Fe1 6 . 31.62(4)
Fe1 K1 Fe1 4_765 . 120
Fe1 K1 Fe1 2_645 . 120
O1 K1 K1 2_645 7_756 109.64(4)
O1 K1 K1 5_765 7_756 70.36(4)
O1 K1 K1 4_765 7_756 109.64(4)
O1 K1 K1 3_645 7_756 70.36(4)
O1 K1 K1 . 7_756 109.64(4)
O1 K1 K1 6 7_756 70.36(4)
Fe1 K1 K1 4_765 7_756 90
Fe1 K1 K1 2_645 7_756 90
Fe1 K1 K1 . 7_756 90
O1 K1 K1 2_645 7_755 70.36(4)
O1 K1 K1 5_765 7_755 109.64(4)
O1 K1 K1 4_765 7_755 70.36(4)
O1 K1 K1 3_645 7_755 109.64(4)
O1 K1 K1 . 7_755 70.36(4)
O1 K1 K1 6 7_755 109.64(4)
Fe1 K1 K1 4_765 7_755 90
Fe1 K1 K1 2_645 7_755 90
Fe1 K1 K1 . 7_755 90
K1 K1 K1 7_756 7_755 180

loop_
_geom_bond_atom_site_label_1
_geom_bond_atom_site_label_2
_geom_bond_site_symmetry_2
_geom_bond_distance
Fe1 O1 . 2.046(2)
Fe1 O1 6 2.046(2)
Fe1 O2 . 2.096(2)
Fe1 O2 6 2.096(2)
Fe1 O3 6 2.179(2)
Fe1 O3 . 2.179(2)
Fe1 K1 . 3.8486(6)
Fe2 O2 6 2.134(2)
Fe2 O2 3_655 2.134(2)
Fe2 O2 5_665 2.134(2)
Fe2 O3 . 2.143(2)
Fe2 O3 2_655 2.143(2)
Fe2 O3 4_665 2.143(2)
P1 O1 9_666 1.529(2)
P1 O2 7_656 1.534(2)
P1 O3 . 1.541(2)
P1 H1 . 1.29(4)
O2 P1 7_656 1.534(2)
O2 Fe2 3_545 2.134(2)
O1 P1 9_665 1.529(2)
O1 K1 . 2.935(2)
K1 O1 2_645 2.935(2)
K1 O1 5_765 2.935(2)
K1 O1 4_765 2.935(2)
K1 O1 3_645 2.935(2)
K1 O1 6 2.935(2)
K1 Fe1 4_765 3.8486(6)
K1 Fe1 2_645 3.8486(6)
K1 K1 7_756 4.6387(3)
K1 K1 7_755 4.6387(3)
O1W O1W 7_755 1.17(4)
